data_7711300
loop_
_publ_author_name
'Malaichamy, Sathiyendiran'
'Phukon, Upasana'
'Shankar, Bhaskaran'

_publ_section_title
;
 Self-assembly of new class of rhenium(I)-based double stranded dinuclear
 monohelicates with their photophysical and electrochemical studies
;
_journal_name_full 'Dalton Transactions'
_journal_paper_doi 10.1039/D2DT02657K
_journal_year 2022
_chemical_formula_moiety '2(C33 H22 N4 O10 Re2), 3(C9 H12)'
_chemical_formula_sum 'C93 H80 N8 O20 Re4'
_chemical_formula_weight 2374.45
_space_group_crystal_system triclinic
_space_group_IT_number 2
_space_group_name_Hall '-P 1'
_space_group_name_H-M_alt 'P -1'
_atom_sites_solution_hydrogens geom
_audit_creation_method SHELXL-2018/3
_cell_angle_alpha 83.058(3)
_cell_angle_beta 86.516(3)
_cell_angle_gamma 79.937(3)
_cell_formula_units_Z 1
_cell_length_a 8.9621(4)
_cell_length_b 10.8991(3)
_cell_length_c 23.4881(7)
_cell_measurement_reflns_used 18100
_cell_measurement_temperature 296(2)
_cell_measurement_theta_max 1.00000
_cell_measurement_theta_min 0.44392
_cell_volume 2240.59(14)
_computing_cell_refinement 'CrysAlisPro 1.171.40.35a (Rigaku OD, 2018)'
_computing_data_collection 'CrysAlisPro 1.171.40.35a (Rigaku OD, 2018)'
_computing_data_reduction 'CrysAlisPro 1.171.40.35a (Rigaku OD, 2018)'
_computing_molecular_graphics 'ORTEP-3 (Farrugia, 1997)'
_computing_publication_material 'SHELXL-97 (Sheldrick, 2008)'
_computing_structure_refinement 'SHELXL-2018/3 (Sheldrick, 2018)'
_computing_structure_solution 'SHELXS-97 (Sheldrick 2008)'
_diffrn_ambient_temperature 296(2)
_diffrn_measured_fraction_theta_full 1.000
_diffrn_measured_fraction_theta_max 1.000
_diffrn_measurement_device_type 'XtaLAB Synergy, Single source at offset/far, HyPix3000'
_diffrn_measurement_method '\w scans'
_diffrn_radiation_type MoK\a
_diffrn_radiation_wavelength 0.71073
_diffrn_reflns_av_R_equivalents 0.0792
_diffrn_reflns_av_unetI/netI 0.0632
_diffrn_reflns_Laue_measured_fraction_full 1.000
_diffrn_reflns_Laue_measured_fraction_max 1.000
_diffrn_reflns_limit_h_max 10
_diffrn_reflns_limit_h_min -10
_diffrn_reflns_limit_k_max 12
_diffrn_reflns_limit_k_min -12
_diffrn_reflns_limit_l_max 27
_diffrn_reflns_limit_l_min -26
_diffrn_reflns_number 33548
_diffrn_reflns_point_group_measured_fraction_full 1.000
_diffrn_reflns_point_group_measured_fraction_max 1.000
_diffrn_reflns_theta_full 25.000
_diffrn_reflns_theta_max 25.000
_diffrn_reflns_theta_min 1.910
_exptl_absorpt_coefficient_mu 5.460
_exptl_absorpt_correction_T_max 0.560
_exptl_absorpt_correction_T_min 0.475
_exptl_absorpt_correction_type multi-scan
_exptl_absorpt_process_details
;
CrysAlisPro 1.171.40.35a (Rigaku Oxford Diffraction, 2018)
Empirical absorption correction using spherical harmonics,
 implemented in SCALE3 ABSPACK scaling algorithm.
;
_exptl_crystal_colour 'Reddish brown'
_exptl_crystal_density_diffrn 1.760
_exptl_crystal_description Block
_exptl_crystal_F_000 1154
_exptl_crystal_size_max 0.160
_exptl_crystal_size_mid 0.140
_exptl_crystal_size_min 0.120
_refine_diff_density_max 1.939
_refine_diff_density_min -1.111
_refine_diff_density_rms 0.122
_refine_ls_extinction_method none
_refine_ls_goodness_of_fit_ref 1.007
_refine_ls_hydrogen_treatment constr
_refine_ls_matrix_type full
_refine_ls_number_parameters 695
_refine_ls_number_reflns 7882
_refine_ls_number_restraints 642
_refine_ls_restrained_S_all 0.974
_refine_ls_R_factor_all 0.0670
_refine_ls_R_factor_gt 0.0459
_refine_ls_shift/su_max 0.001
_refine_ls_shift/su_mean 0.000
_refine_ls_structure_factor_coef Fsqd
_refine_ls_weighting_details 'w=1/[\s^2^(Fo^2^)+(0.0670P)^2^] where P=(Fo^2^+2Fc^2^)/3'
_refine_ls_weighting_scheme calc
_refine_ls_wR_factor_gt 0.1137
_refine_ls_wR_factor_ref 0.1289
_reflns_Friedel_coverage 0.000
_reflns_number_gt 5645
_reflns_number_total 7882
_reflns_threshold_expression 'I > 2\s(I)'
_cod_data_source_file d2dt02657k2.cif
_cod_data_source_block MS110
_cod_database_code 7711300
_shelx_shelxl_version_number 2018/3
_shelx_space_group_comment
;
The symmetry employed for this shelxl refinement is uniquely defined
by the following loop, which should always be used as a source of
symmetry information in preference to the above space-group names.
They are only intended as comments.
;
_shelx_estimated_absorpt_t_min 0.475
_shelx_estimated_absorpt_t_max 0.560

loop_
_space_group_symop_operation_xyz
'x, y, z'
'-x, -y, -z'

loop_
_atom_site_label
_atom_site_type_symbol
_atom_site_fract_x
_atom_site_fract_y
_atom_site_fract_z
_atom_site_U_iso_or_equiv
_atom_site_adp_type
_atom_site_occupancy
_atom_site_site_symmetry_order
_atom_site_calc_flag
_atom_site_refinement_flags_posn
_atom_site_refinement_flags_adp
_atom_site_refinement_flags_occupancy
_atom_site_disorder_assembly
_atom_site_disorder_group
Re2 Re 0.80580(3) 0.80502(3) 0.61872(2) 0.06613(14) Uani 1 1 d . . . . .
Re1 Re 0.22098(3) 0.65739(3) 0.88212(2) 0.06603(14) Uani 1 1 d . . . . .
O4 O 0.7066(6) 0.6583(5) 0.6665(2) 0.0673(14) Uani 1 1 d . . . . .
O1 O 0.3267(6) 0.8064(5) 0.8383(2) 0.0651(13) Uani 1 1 d . . . . .
O3 O 0.6689(6) 0.8924(5) 0.6855(2) 0.0630(13) Uani 1 1 d . . . . .
O2 O 0.3291(6) 0.5870(5) 0.8063(2) 0.0665(14) Uani 1 1 d . . . . .
O6 O 0.9040(7) 1.0430(7) 0.5570(3) 0.098(2) Uani 1 1 d . . . . .
N3 N 0.5832(7) 0.8428(7) 0.5768(2) 0.0646(17) Uani 1 1 d . . . . .
N2 N 0.5392(7) 0.4772(6) 0.9217(3) 0.0666(17) Uani 1 1 d . . . . .
O9 O 0.0731(6) 0.4365(6) 0.9359(3) 0.0925(19) Uani 1 1 d . . . . .
N1 N 0.4513(7) 0.5921(7) 0.9143(3) 0.0647(17) Uani 1 1 d . . . . .
N4 N 0.5230(7) 0.7772(6) 0.5409(2) 0.0685(17) Uani 1 1 d . . . . .
O10 O -0.0891(7) 0.7601(7) 0.8299(3) 0.113(3) Uani 1 1 d . . . . .
O8 O 0.1115(8) 0.7845(7) 0.9891(3) 0.113(2) Uani 1 1 d . . . . .
C31 C 0.6065(8) 0.6895(7) 0.7051(3) 0.0556(17) Uani 1 1 d . . . . .
C29 C 0.4179(8) 0.6525(7) 0.7778(3) 0.0575(18) Uani 1 1 d . . . . .
C28 C 0.4114(8) 0.7843(7) 0.7943(3) 0.0556(17) Uani 1 1 d . . . . .
C25 C 0.8707(9) 0.9493(9) 0.5797(3) 0.073(2) Uani 1 1 d . . . . .
C33 C 0.4932(8) 0.8648(7) 0.7627(3) 0.0597(18) Uani 1 1 d . . . . .
H33 H 0.483514 0.947156 0.771045 0.072 Uiso 1 1 calc R U . . .
C12 C 0.5243(9) 0.2476(7) 0.7443(3) 0.074(2) Uani 1 1 d . . . . .
O5 O 1.0981(8) 0.7658(8) 0.6847(3) 0.133(3) Uani 1 1 d . . . . .
C32 C 0.5905(8) 0.8244(7) 0.7182(3) 0.0606(19) Uani 1 1 d . . . . .
O7 O 1.0083(8) 0.6519(8) 0.5357(3) 0.136(3) Uani 1 1 d . . . . .
C30 C 0.5174(8) 0.6100(7) 0.7343(3) 0.0608(18) Uani 1 1 d . . . . .
H30 H 0.523917 0.528742 0.724860 0.073 Uiso 1 1 calc R U . . .
C18 C 0.4846(8) 0.3605(7) 0.9145(3) 0.076(2) Uani 1 1 d . . . . .
H18A H 0.378958 0.368727 0.927601 0.091 Uiso 1 1 calc R U . . .
H18B H 0.541157 0.292528 0.939051 0.091 Uiso 1 1 calc R U . . .
C15 C 0.4975(8) 0.3247(7) 0.8537(3) 0.0635(19) Uani 1 1 d . . . . .
C9 C 0.5797(8) 0.5457(8) 0.5643(3) 0.066(2) Uani 1 1 d . . . . .
C6 C 0.4326(8) 0.4259(8) 0.6317(3) 0.069(2) Uani 1 1 d . . . . .
H6 H 0.340621 0.420907 0.651683 0.083 Uiso 1 1 calc R U . . .
C7 C 0.5499(9) 0.3267(8) 0.6399(3) 0.068(2) Uani 1 1 d . . . . .
C13 C 0.3926(9) 0.2484(8) 0.7778(4) 0.087(3) Uani 1 1 d . . . . .
H13 H 0.310373 0.221679 0.763745 0.105 Uiso 1 1 calc R U . . .
C22 C 0.1306(9) 0.5193(9) 0.9154(4) 0.074(2) Uani 1 1 d . . . . .
C5 C 0.4459(8) 0.5331(8) 0.5949(3) 0.069(2) Uani 1 1 d . . . . .
H5 H 0.363170 0.597709 0.590711 0.082 Uiso 1 1 calc R U . . .
C23 C 0.1526(10) 0.7369(9) 0.9495(4) 0.090(3) Uani 1 1 d . . . . .
C26 C 0.9289(11) 0.7104(10) 0.5666(4) 0.092(3) Uani 1 1 d . . . . .
C17 C 0.6440(8) 0.2836(8) 0.7682(3) 0.081(2) Uani 1 1 d . . . . .
H17 H 0.735242 0.283115 0.747049 0.097 Uiso 1 1 calc R U . . .
C27 C 0.9847(11) 0.7823(10) 0.6601(4) 0.093(3) Uani 1 1 d . . . . .
C24 C 0.0282(11) 0.7238(9) 0.8488(4) 0.088(3) Uani 1 1 d . . . . .
C4 C 0.6000(9) 0.6591(8) 0.5225(3) 0.082(2) Uani 1 1 d . . . . .
H4A H 0.707493 0.662172 0.516895 0.099 Uiso 1 1 calc R U . . .
H4B H 0.562325 0.649232 0.485739 0.099 Uiso 1 1 calc R U . . .
C10 C 0.6986(9) 0.4442(9) 0.5719(3) 0.081(2) Uani 1 1 d . . . . .
H10 H 0.790735 0.448547 0.551941 0.098 Uiso 1 1 calc R U . . .
C8 C 0.6825(9) 0.3378(9) 0.6084(3) 0.083(2) Uani 1 1 d . . . . .
H8 H 0.763507 0.271540 0.611821 0.100 Uiso 1 1 calc R U . . .
C19 C 0.6761(9) 0.4869(11) 0.9374(3) 0.087(3) Uani 1 1 d . . . . .
H19 H 0.755740 0.420656 0.944688 0.105 Uiso 1 1 calc R U . . .
C21 C 0.5400(10) 0.6717(9) 0.9259(3) 0.078(2) Uani 1 1 d . . . . .
H21 H 0.510447 0.758191 0.923902 0.093 Uiso 1 1 calc R U . . .
C14 C 0.3803(8) 0.2876(8) 0.8311(4) 0.081(3) Uani 1 1 d . . . . .
H14 H 0.289058 0.288699 0.852288 0.097 Uiso 1 1 calc R U . . .
C16 C 0.6324(8) 0.3206(8) 0.8229(3) 0.084(3) Uani 1 1 d . . . . .
H16 H 0.715615 0.342492 0.838499 0.101 Uiso 1 1 calc R U . . .
C20 C 0.6805(10) 0.6085(11) 0.9410(4) 0.087(3) Uani 1 1 d . . . . .
H20 H 0.761654 0.642454 0.951611 0.105 Uiso 1 1 calc R U . . .
C11 C 0.5372(10) 0.2138(8) 0.6831(4) 0.088(3) Uani 1 1 d . . . . .
H11A H 0.625853 0.149966 0.678770 0.106 Uiso 1 1 calc R U . . .
H11B H 0.448640 0.179258 0.675603 0.106 Uiso 1 1 calc R U . . .
C34 C 1.010(4) 0.3654(10) 0.7449(5) 0.085(4) Uani 0.645(7) 1 d D U P A 1
C41 C 1.1143(14) 0.2808(12) 0.5938(4) 0.099(5) Uani 0.645(7) 1 d D U P A 1
H41A H 1.220412 0.249660 0.587866 0.148 Uiso 0.645(7) 1 calc R U P A 1
H41B H 1.092574 0.367399 0.578307 0.148 Uiso 0.645(7) 1 calc R U P A 1
H41C H 1.056090 0.233058 0.574779 0.148 Uiso 0.645(7) 1 calc R U P A 1
C37 C 1.063(2) 0.1533(11) 0.6868(4) 0.091(4) Uani 0.645(7) 1 d D U P A 1
H37 H 1.079216 0.082335 0.667362 0.109 Uiso 0.645(7) 1 calc R U P A 1
C38 C 1.0290(16) 0.1416(11) 0.7454(5) 0.086(4) Uani 0.645(7) 1 d D U P A 1
C40 C 0.9724(19) 0.4832(12) 0.7752(6) 0.093(5) Uani 0.645(7) 1 d D U P A 1
H40A H 1.062295 0.519478 0.776308 0.139 Uiso 0.645(7) 1 calc R U P A 1
H40B H 0.934834 0.462181 0.813602 0.139 Uiso 0.645(7) 1 calc R U P A 1
H40C H 0.896547 0.542485 0.754705 0.139 Uiso 0.645(7) 1 calc R U P A 1
C35 C 1.0390(14) 0.3771(10) 0.6854(4) 0.082(3) Uani 0.645(7) 1 d D U P A 1
H35 H 1.035649 0.455961 0.664865 0.098 Uiso 0.645(7) 1 calc R U P A 1
C39 C 1.0033(14) 0.2481(9) 0.7745(5) 0.086(4) Uani 0.645(7) 1 d D U P A 1
H39 H 0.981634 0.240564 0.813829 0.103 Uiso 0.645(7) 1 calc R U P A 1
C42 C 1.0108(18) 0.0150(12) 0.7764(6) 0.127(6) Uani 0.645(7) 1 d D U P A 1
H42A H 0.913897 -0.003871 0.768547 0.191 Uiso 0.645(7) 1 calc R U P A 1
H42B H 1.017177 0.016431 0.816934 0.191 Uiso 0.645(7) 1 calc R U P A 1
H42C H 1.089805 -0.047999 0.763311 0.191 Uiso 0.645(7) 1 calc R U P A 1
C36 C 1.0733(14) 0.2689(11) 0.6569(4) 0.084(3) Uani 0.645(7) 1 d D U P A 1
C1 C 0.4763(10) 0.9420(9) 0.5842(4) 0.079(2) Uani 1 1 d . . . . .
H1 H 0.485772 1.003542 0.607302 0.095 Uiso 1 1 calc R U . . .
C2 C 0.3491(10) 0.9420(10) 0.5532(4) 0.089(3) Uani 1 1 d . . . . .
H2 H 0.260470 1.000934 0.550967 0.107 Uiso 1 1 calc R U . . .
C3 C 0.3844(10) 0.8367(9) 0.5271(4) 0.083(3) Uani 1 1 d . . . . .
H3 H 0.321538 0.809416 0.503006 0.100 Uiso 1 1 calc R U . . .
C44 C 0.6969(13) 0.9613(14) 1.0442(5) 0.089(4) Uani 0.5 1 d D U P B -1
C45 C 0.7237(14) 0.9631(13) 0.9860(5) 0.087(4) Uani 0.5 1 d D U P B -1
H45 H 0.822880 0.948348 0.971128 0.105 Uiso 0.5 1 calc R U P B -1
C46 C 0.6031(14) 0.9869(19) 0.9489(5) 0.088(4) Uani 0.5 1 d D U P B -1
C47 C 0.4559(13) 1.008(2) 0.9716(5) 0.098(4) Uani 0.5 1 d D U P B -1
H47 H 0.374842 1.023762 0.947371 0.118 Uiso 0.5 1 calc R U P B -1
C43 C 0.4287(13) 1.006(2) 1.0306(6) 0.098(5) Uani 0.5 1 d D U P B -1
C48 C 0.5486(13) 0.9808(18) 1.0671(5) 0.090(4) Uani 0.5 1 d D U P B -1
H48 H 0.530329 0.976824 1.106633 0.108 Uiso 0.5 1 calc R U P B -1
C49 C 0.8263(15) 0.9348(17) 1.0841(6) 0.102(6) Uani 0.5 1 d D U P B -1
H49A H 0.877106 0.849894 1.083028 0.153 Uiso 0.5 1 calc R U P B -1
H49B H 0.788100 0.946584 1.122471 0.153 Uiso 0.5 1 calc R U P B -1
H49C H 0.896525 0.991119 1.072266 0.153 Uiso 0.5 1 calc R U P B -1
C51 C 0.637(2) 0.9905(18) 0.8854(5) 0.122(7) Uani 0.5 1 d D U P B -1
H51A H 0.676374 1.065606 0.871621 0.184 Uiso 0.5 1 calc R U P B -1
H51B H 0.545553 0.989682 0.866244 0.184 Uiso 0.5 1 calc R U P B -1
H51C H 0.710644 0.918672 0.877637 0.184 Uiso 0.5 1 calc R U P B -1
C50 C 0.2687(16) 1.030(2) 1.0553(8) 0.134(7) Uani 0.5 1 d D U P B -1
H50A H 0.234471 1.118977 1.054290 0.201 Uiso 0.5 1 calc R U P B -1
H50B H 0.265755 0.991957 1.094229 0.201 Uiso 0.5 1 calc R U P B -1
H50C H 0.203891 0.995126 1.032964 0.201 Uiso 0.5 1 calc R U P B -1
C38A C 1.049(3) 0.159(2) 0.8123(8) 0.119(7) Uani 0.355(7) 1 d D U P A 2
C34A C 1.020(8) 0.3536(18) 0.7505(9) 0.118(7) Uani 0.355(7) 1 d D U P A 2
C40A C 1.019(4) 0.4947(18) 0.7426(12) 0.133(10) Uani 0.355(7) 1 d D U P A 2
H40D H 1.117010 0.511145 0.750427 0.199 Uiso 0.355(7) 1 calc R U P A 2
H40E H 0.944049 0.534247 0.768603 0.199 Uiso 0.355(7) 1 calc R U P A 2
H40F H 0.994861 0.527481 0.703845 0.199 Uiso 0.355(7) 1 calc R U P A 2
C35A C 1.057(3) 0.2877(18) 0.7023(8) 0.119(7) Uani 0.355(7) 1 d D U P A 2
H35A H 1.067071 0.330551 0.665926 0.142 Uiso 0.355(7) 1 calc R U P A 2
C39A C 1.028(3) 0.2893(18) 0.8052(8) 0.114(7) Uani 0.355(7) 1 d D U P A 2
H39A H 1.018748 0.333376 0.837077 0.137 Uiso 0.355(7) 1 calc R U P A 2
C36A C 1.079(4) 0.156(2) 0.7098(9) 0.114(7) Uani 0.355(7) 1 d D U P A 2
C41A C 1.126(3) 0.085(2) 0.6583(9) 0.146(10) Uani 0.355(7) 1 d D U P A 2
H41D H 1.044701 0.043663 0.649920 0.219 Uiso 0.355(7) 1 calc R U P A 2
H41E H 1.214634 0.023980 0.666631 0.219 Uiso 0.355(7) 1 calc R U P A 2
H41F H 1.146882 0.142630 0.625793 0.219 Uiso 0.355(7) 1 calc R U P A 2
C37A C 1.080(3) 0.0935(18) 0.7647(9) 0.122(7) Uani 0.355(7) 1 d D U P A 2
H37A H 1.101161 0.006325 0.769599 0.146 Uiso 0.355(7) 1 calc R U P A 2
C42A C 1.042(3) 0.087(2) 0.8708(10) 0.148(10) Uani 0.355(7) 1 d D U P A 2
H42D H 1.139900 0.037023 0.878788 0.222 Uiso 0.355(7) 1 calc R U P A 2
H42E H 0.968006 0.032798 0.871968 0.222 Uiso 0.355(7) 1 calc R U P A 2
H42F H 1.015062 0.144236 0.899091 0.222 Uiso 0.355(7) 1 calc R U P A 2

loop_
_atom_site_aniso_label
_atom_site_aniso_U_11
_atom_site_aniso_U_22
_atom_site_aniso_U_33
_atom_site_aniso_U_23
_atom_site_aniso_U_13
_atom_site_aniso_U_12
Re2 0.0675(2) 0.0710(3) 0.0619(2) -0.01103(17) 0.00802(16) -0.01853(17)
Re1 0.0607(2) 0.0636(2) 0.0694(2) -0.00172(17) 0.01025(15) -0.00670(16)
O4 0.074(3) 0.061(4) 0.066(3) -0.018(3) 0.013(3) -0.009(3)
O1 0.075(3) 0.050(3) 0.067(3) -0.008(3) 0.012(3) -0.004(3)
O3 0.082(3) 0.056(3) 0.053(3) -0.009(2) 0.008(2) -0.021(3)
O2 0.069(3) 0.060(4) 0.069(3) -0.002(3) -0.001(3) -0.014(3)
O6 0.105(5) 0.102(6) 0.090(4) 0.009(4) 0.003(3) -0.046(4)
N3 0.082(4) 0.070(5) 0.047(3) -0.015(3) 0.002(3) -0.022(4)
N2 0.065(4) 0.066(5) 0.065(4) -0.003(3) 0.012(3) -0.008(4)
O9 0.086(4) 0.081(5) 0.110(5) 0.006(4) 0.013(3) -0.028(3)
N1 0.066(4) 0.063(5) 0.062(4) -0.007(3) 0.009(3) -0.006(4)
N4 0.083(4) 0.070(5) 0.055(4) -0.008(3) 0.001(3) -0.022(4)
O10 0.073(4) 0.117(6) 0.138(6) 0.004(5) -0.016(4) 0.004(4)
O8 0.126(6) 0.103(6) 0.100(5) -0.026(4) 0.039(4) -0.001(4)
C31 0.065(4) 0.050(5) 0.053(4) -0.016(3) 0.002(3) -0.008(4)
C29 0.059(4) 0.050(5) 0.062(5) -0.001(4) -0.001(4) -0.010(4)
C28 0.065(4) 0.043(4) 0.056(4) -0.008(3) 0.001(3) -0.002(3)
C25 0.069(5) 0.089(7) 0.067(5) -0.019(5) 0.004(4) -0.023(5)
C33 0.084(5) 0.038(4) 0.057(4) -0.007(3) 0.008(4) -0.011(4)
C12 0.079(6) 0.045(5) 0.097(7) -0.005(5) -0.005(5) -0.010(4)
O5 0.093(5) 0.157(8) 0.154(7) 0.010(6) -0.040(5) -0.042(5)
C32 0.076(5) 0.051(5) 0.058(4) -0.003(4) -0.005(4) -0.020(4)
O7 0.117(6) 0.157(8) 0.143(7) -0.074(6) 0.045(5) -0.021(5)
C30 0.078(5) 0.044(4) 0.062(5) -0.011(4) -0.004(4) -0.013(4)
C18 0.068(5) 0.065(6) 0.083(6) 0.004(4) 0.016(4) 0.004(4)
C15 0.058(4) 0.058(5) 0.071(5) -0.007(4) 0.012(4) -0.006(4)
C9 0.066(5) 0.067(6) 0.071(5) -0.031(4) 0.000(4) -0.014(4)
C6 0.060(4) 0.070(6) 0.081(5) -0.023(4) 0.001(4) -0.012(4)
C7 0.075(5) 0.063(6) 0.074(5) -0.028(4) 0.002(4) -0.020(4)
C13 0.072(5) 0.084(7) 0.112(8) -0.020(6) 0.007(5) -0.027(5)
C22 0.059(5) 0.079(6) 0.074(5) -0.001(5) 0.011(4) 0.004(4)
C5 0.065(5) 0.069(6) 0.073(5) -0.020(4) -0.005(4) -0.008(4)
C23 0.089(6) 0.080(7) 0.084(7) 0.004(5) 0.024(5) 0.009(5)
C26 0.088(6) 0.090(8) 0.096(7) -0.008(6) 0.018(5) -0.018(6)
C17 0.061(5) 0.099(7) 0.084(6) -0.019(5) 0.007(4) -0.016(5)
C27 0.087(6) 0.097(8) 0.107(8) -0.029(6) 0.018(6) -0.042(6)
C24 0.085(6) 0.072(7) 0.098(7) 0.006(5) 0.000(5) -0.005(5)
C4 0.098(6) 0.086(7) 0.070(5) -0.028(5) 0.015(5) -0.027(5)
C10 0.068(5) 0.100(8) 0.082(6) -0.031(5) 0.011(4) -0.023(5)
C8 0.081(6) 0.076(7) 0.095(6) -0.037(5) -0.010(5) 0.001(5)
C19 0.061(5) 0.120(9) 0.073(6) 0.004(6) 0.002(4) -0.005(5)
C21 0.075(6) 0.079(7) 0.079(6) -0.001(5) -0.002(5) -0.017(5)
C14 0.057(5) 0.082(7) 0.105(7) -0.010(5) 0.014(5) -0.018(4)
C16 0.065(5) 0.110(8) 0.082(6) -0.028(5) 0.005(4) -0.012(5)
C20 0.082(6) 0.117(9) 0.071(6) -0.019(6) 0.005(5) -0.033(6)
C11 0.109(7) 0.057(6) 0.100(7) -0.021(5) -0.011(5) -0.006(5)
C34 0.070(7) 0.075(7) 0.112(8) 0.004(7) -0.013(7) -0.022(6)
C41 0.101(9) 0.115(12) 0.087(9) -0.013(8) -0.005(7) -0.034(9)
C37 0.078(7) 0.087(8) 0.112(8) -0.004(7) -0.013(7) -0.022(6)
C38 0.065(7) 0.079(7) 0.113(8) 0.004(7) -0.010(6) -0.016(6)
C40 0.088(11) 0.088(11) 0.104(11) -0.003(9) -0.001(9) -0.027(8)
C35 0.066(6) 0.082(7) 0.100(7) 0.003(6) -0.014(6) -0.024(6)
C39 0.061(6) 0.091(8) 0.104(7) 0.013(6) -0.001(6) -0.022(6)
C42 0.120(12) 0.094(12) 0.154(13) 0.020(11) 0.012(11) -0.013(10)
C36 0.069(6) 0.089(8) 0.099(7) -0.002(6) -0.015(6) -0.028(6)
C1 0.091(6) 0.065(6) 0.081(6) -0.010(5) -0.008(5) -0.009(5)
C2 0.086(6) 0.086(8) 0.090(7) 0.001(6) -0.013(5) -0.006(5)
C3 0.083(6) 0.087(7) 0.081(6) 0.006(5) -0.020(5) -0.023(5)
C44 0.101(8) 0.063(8) 0.103(9) -0.023(8) -0.001(8) -0.006(8)
C45 0.098(8) 0.073(8) 0.095(9) -0.023(8) 0.002(8) -0.016(7)
C46 0.108(9) 0.065(8) 0.093(9) -0.025(8) -0.006(9) -0.010(8)
C47 0.110(8) 0.075(8) 0.110(9) -0.024(9) -0.015(9) -0.006(9)
C43 0.103(9) 0.077(8) 0.114(9) -0.026(9) 0.009(9) -0.008(9)
C48 0.101(8) 0.070(8) 0.100(9) -0.024(9) 0.012(8) -0.013(8)
C49 0.098(12) 0.100(13) 0.106(12) -0.003(11) -0.018(10) -0.010(10)
C51 0.171(16) 0.077(13) 0.109(13) -0.004(11) -0.020(13) 0.008(12)
C50 0.115(14) 0.110(15) 0.179(17) -0.047(15) 0.001(15) -0.007(13)
C38A 0.068(9) 0.142(15) 0.158(15) -0.046(13) -0.012(11) -0.028(11)
C34A 0.069(10) 0.137(15) 0.162(15) -0.054(13) -0.021(12) -0.026(12)
C40A 0.074(16) 0.14(2) 0.19(2) -0.02(2) -0.038(18) -0.021(16)
C35A 0.069(9) 0.144(15) 0.155(15) -0.049(13) -0.021(11) -0.023(11)
C39A 0.063(9) 0.136(15) 0.157(15) -0.050(13) -0.022(11) -0.025(11)
C36A 0.068(10) 0.137(15) 0.155(15) -0.057(13) -0.025(12) -0.029(11)
C41A 0.110(18) 0.17(2) 0.16(2) -0.056(19) -0.023(16) -0.007(17)
C37A 0.073(10) 0.143(15) 0.161(15) -0.049(13) -0.013(12) -0.026(11)
C42A 0.106(17) 0.17(2) 0.17(2) -0.003(19) -0.008(17) -0.029(17)

loop_
_atom_type_symbol
_atom_type_description
_atom_type_scat_dispersion_real
_atom_type_scat_dispersion_imag
_atom_type_scat_source
C C 0.0033 0.0016 'International Tables Vol C Tables 4.2.6.8 and 6.1.1.4'
H H 0.0000 0.0000 'International Tables Vol C Tables 4.2.6.8 and 6.1.1.4'
N N 0.0061 0.0033 'International Tables Vol C Tables 4.2.6.8 and 6.1.1.4'
O O 0.0106 0.0060 'International Tables Vol C Tables 4.2.6.8 and 6.1.1.4'
Re Re -1.0185 7.2310 'International Tables Vol C Tables 4.2.6.8 and 6.1.1.4'

loop_
_geom_angle_atom_site_label_1
_geom_angle_atom_site_label_2
_geom_angle_atom_site_label_3
_geom_angle
_geom_angle_site_symmetry_1
_geom_angle_site_symmetry_3
_geom_angle_publ_flag
C26 Re2 C25 88.1(4) . . ?
C26 Re2 C27 84.2(4) . . ?
C25 Re2 C27 86.4(4) . . ?
C26 Re2 O4 98.8(3) . . ?
C25 Re2 O4 172.4(3) . . ?
C27 Re2 O4 97.3(3) . . ?
C26 Re2 O3 172.9(3) . . ?
C25 Re2 O3 98.2(3) . . ?
C27 Re2 O3 93.0(3) . . ?
O4 Re2 O3 75.04(19) . . ?
C26 Re2 N3 101.6(3) . . ?
C25 Re2 N3 93.7(3) . . ?
C27 Re2 N3 174.3(3) . . ?
O4 Re2 N3 81.9(2) . . ?
O3 Re2 N3 81.3(2) . . ?
C22 Re1 C23 87.6(4) . . ?
C22 Re1 C24 86.6(4) . . ?
C23 Re1 C24 89.6(4) . . ?
C22 Re1 O2 101.2(3) . . ?
C23 Re1 O2 169.9(3) . . ?
C24 Re1 O2 95.9(3) . . ?
C22 Re1 O1 175.4(3) . . ?
C23 Re1 O1 97.0(3) . . ?
C24 Re1 O1 92.8(3) . . ?
O2 Re1 O1 74.32(19) . . ?
C22 Re1 N1 98.2(3) . . ?
C23 Re1 N1 92.5(3) . . ?
C24 Re1 N1 174.8(3) . . ?
O2 Re1 N1 81.4(2) . . ?
O1 Re1 N1 82.2(2) . . ?
C31 O4 Re2 117.0(5) . . ?
C28 O1 Re1 118.3(5) . . ?
C32 O3 Re2 116.8(5) . . ?
C29 O2 Re1 116.6(5) . . ?
C1 N3 N4 104.9(7) . . ?
C1 N3 Re2 123.9(6) . . ?
N4 N3 Re2 131.3(6) . . ?
C19 N2 N1 110.2(7) . . ?
C19 N2 C18 126.5(8) . . ?
N1 N2 C18 123.3(6) . . ?
C21 N1 N2 105.0(7) . . ?
C21 N1 Re1 122.1(6) . . ?
N2 N1 Re1 132.6(5) . . ?
C3 N4 N3 109.6(7) . . ?
C3 N4 C4 126.7(7) . . ?
N3 N4 C4 123.7(7) . . ?
O4 C31 C30 124.3(7) . . ?
O4 C31 C32 115.1(6) . . ?
C30 C31 C32 120.6(7) . . ?
O2 C29 C30 123.7(7) . . ?
O2 C29 C28 116.0(7) . . ?
C30 C29 C28 120.2(6) . . ?
O1 C28 C33 126.6(7) . . ?
O1 C28 C29 113.5(6) . . ?
C33 C28 C29 119.9(7) . . ?
O6 C25 Re2 176.2(8) . . ?
C28 C33 C32 120.2(7) . . ?
C28 C33 H33 119.9 . . ?
C32 C33 H33 119.9 . . ?
C17 C12 C13 116.6(9) . . ?
C17 C12 C11 120.8(8) . . ?
C13 C12 C11 122.5(8) . . ?
O3 C32 C33 125.1(7) . . ?
O3 C32 C31 115.3(7) . . ?
C33 C32 C31 119.6(6) . . ?
C31 C30 C29 119.2(7) . . ?
C31 C30 H30 120.4 . . ?
C29 C30 H30 120.4 . . ?
N2 C18 C15 115.4(6) . . ?
N2 C18 H18A 108.4 . . ?
C15 C18 H18A 108.4 . . ?
N2 C18 H18B 108.4 . . ?
C15 C18 H18B 108.4 . . ?
H18A C18 H18B 107.5 . . ?
C14 C15 C16 119.1(8) . . ?
C14 C15 C18 120.6(7) . . ?
C16 C15 C18 120.1(7) . . ?
C5 C9 C10 116.4(8) . . ?
C5 C9 C4 123.6(8) . . ?
C10 C9 C4 120.0(7) . . ?
C7 C6 C5 122.6(7) . . ?
C7 C6 H6 118.7 . . ?
C5 C6 H6 118.7 . . ?
C6 C7 C8 116.4(8) . . ?
C6 C7 C11 122.0(7) . . ?
C8 C7 C11 121.5(8) . . ?
C14 C13 C12 121.4(8) . . ?
C14 C13 H13 119.3 . . ?
C12 C13 H13 119.3 . . ?
O9 C22 Re1 178.8(8) . . ?
C9 C5 C6 121.2(8) . . ?
C9 C5 H5 119.4 . . ?
C6 C5 H5 119.4 . . ?
O8 C23 Re1 179.5(9) . . ?
O7 C26 Re2 177.9(10) . . ?
C12 C17 C16 121.8(7) . . ?
C12 C17 H17 119.1 . . ?
C16 C17 H17 119.1 . . ?
O5 C27 Re2 178.1(10) . . ?
O10 C24 Re1 177.6(9) . . ?
N4 C4 C9 113.9(6) . . ?
N4 C4 H4A 108.8 . . ?
C9 C4 H4A 108.8 . . ?
N4 C4 H4B 108.8 . . ?
C9 C4 H4B 108.8 . . ?
H4A C4 H4B 107.7 . . ?
C8 C10 C9 121.5(7) . . ?
C8 C10 H10 119.2 . . ?
C9 C10 H10 119.2 . . ?
C7 C8 C10 121.9(8) . . ?
C7 C8 H8 119.0 . . ?
C10 C8 H8 119.0 . . ?
N2 C19 C20 108.7(9) . . ?
N2 C19 H19 125.7 . . ?
C20 C19 H19 125.7 . . ?
N1 C21 C20 110.8(9) . . ?
N1 C21 H21 124.6 . . ?
C20 C21 H21 124.6 . . ?
C15 C14 C13 121.4(7) . . ?
C15 C14 H14 119.3 . . ?
C13 C14 H14 119.3 . . ?
C15 C16 C17 119.5(7) . . ?
C15 C16 H16 120.3 . . ?
C17 C16 H16 120.3 . . ?
C19 C20 C21 105.3(8) . . ?
C19 C20 H20 127.3 . . ?
C21 C20 H20 127.3 . . ?
C7 C11 C12 111.8(7) . . ?
C7 C11 H11A 109.3 . . ?
C12 C11 H11A 109.3 . . ?
C7 C11 H11B 109.3 . . ?
C12 C11 H11B 109.3 . . ?
H11A C11 H11B 107.9 . . ?
C39 C34 C35 119.8(8) . . ?
C39 C34 C40 120.9(9) . . ?
C35 C34 C40 119.1(9) . . ?
C36 C41 H41A 109.5 . . ?
C36 C41 H41B 109.5 . . ?
H41A C41 H41B 109.5 . . ?
C36 C41 H41C 109.5 . . ?
H41A C41 H41C 109.5 . . ?
H41B C41 H41C 109.5 . . ?
C36 C37 C38 120.8(9) . . ?
C36 C37 H37 119.6 . . ?
C38 C37 H37 119.6 . . ?
C37 C38 C39 119.6(8) . . ?
C37 C38 C42 119.6(10) . . ?
C39 C38 C42 120.7(10) . . ?
C34 C40 H40A 109.5 . . ?
C34 C40 H40B 109.5 . . ?
H40A C40 H40B 109.5 . . ?
C34 C40 H40C 109.5 . . ?
H40A C40 H40C 109.5 . . ?
H40B C40 H40C 109.5 . . ?
C34 C35 C36 119.5(9) . . ?
C34 C35 H35 120.2 . . ?
C36 C35 H35 120.2 . . ?
C34 C39 C38 120.3(9) . . ?
C34 C39 H39 119.8 . . ?
C38 C39 H39 119.8 . . ?
C38 C42 H42A 109.5 . . ?
C38 C42 H42B 109.5 . . ?
H42A C42 H42B 109.5 . . ?
C38 C42 H42C 109.5 . . ?
H42A C42 H42C 109.5 . . ?
H42B C42 H42C 109.5 . . ?
C37 C36 C35 119.7(8) . . ?
C37 C36 C41 120.7(9) . . ?
C35 C36 C41 119.6(9) . . ?
N3 C1 C2 111.7(9) . . ?
N3 C1 H1 124.1 . . ?
C2 C1 H1 124.1 . . ?
C3 C2 C1 103.7(9) . . ?
C3 C2 H2 128.1 . . ?
C1 C2 H2 128.1 . . ?
N4 C3 C2 110.1(8) . . ?
N4 C3 H3 125.0 . . ?
C2 C3 H3 125.0 . . ?
C45 C44 C48 120.2(8) . . ?
C45 C44 C49 120.6(9) . . ?
C48 C44 C49 119.2(9) . . ?
C44 C45 C46 120.6(8) . . ?
C44 C45 H45 119.7 . . ?
C46 C45 H45 119.7 . . ?
C47 C46 C45 119.1(8) . . ?
C47 C46 C51 121.8(9) . . ?
C45 C46 C51 119.1(9) . . ?
C46 C47 C43 120.3(8) . . ?
C46 C47 H47 119.9 . . ?
C43 C47 H47 119.9 . . ?
C48 C43 C47 120.2(8) . . ?
C48 C43 C50 119.6(9) . . ?
C47 C43 C50 120.2(9) . . ?
C43 C48 C44 119.6(8) . . ?
C43 C48 H48 120.2 . . ?
C44 C48 H48 120.2 . . ?
C44 C49 H49A 109.5 . . ?
C44 C49 H49B 109.5 . . ?
H49A C49 H49B 109.5 . . ?
C44 C49 H49C 109.5 . . ?
H49A C49 H49C 109.5 . . ?
H49B C49 H49C 109.5 . . ?
C46 C51 H51A 109.5 . . ?
C46 C51 H51B 109.5 . . ?
H51A C51 H51B 109.5 . . ?
C46 C51 H51C 109.5 . . ?
H51A C51 H51C 109.5 . . ?
H51B C51 H51C 109.5 . . ?
C43 C50 H50A 109.5 . . ?
C43 C50 H50B 109.5 . . ?
H50A C50 H50B 109.5 . . ?
C43 C50 H50C 109.5 . . ?
H50A C50 H50C 109.5 . . ?
H50B C50 H50C 109.5 . . ?
C37A C38A C39A 119.6(12) . . ?
C37A C38A C42A 119.1(17) . . ?
C39A C38A C42A 121.4(16) . . ?
C39A C34A C35A 119.9(13) . . ?
C39A C34A C40A 119.6(17) . . ?
C35A C34A C40A 118.0(16) . . ?
C34A C40A H40D 109.5 . . ?
C34A C40A H40E 109.5 . . ?
H40D C40A H40E 109.5 . . ?
C34A C40A H40F 109.5 . . ?
H40D C40A H40F 109.5 . . ?
H40E C40A H40F 109.5 . . ?
C36A C35A C34A 119.0(12) . . ?
C36A C35A H35A 120.5 . . ?
C34A C35A H35A 120.5 . . ?
C34A C39A C38A 120.0(12) . . ?
C34A C39A H39A 120.0 . . ?
C38A C39A H39A 120.0 . . ?
C37A C36A C35A 119.8(11) . . ?
C37A C36A C41A 120.4(14) . . ?
C35A C36A C41A 119.0(14) . . ?
C36A C41A H41D 109.5 . . ?
C36A C41A H41E 109.5 . . ?
H41D C41A H41E 109.5 . . ?
C36A C41A H41F 109.5 . . ?
H41D C41A H41F 109.5 . . ?
H41E C41A H41F 109.5 . . ?
C36A C37A C38A 120.8(13) . . ?
C36A C37A H37A 119.6 . . ?
C38A C37A H37A 119.6 . . ?
C38A C42A H42D 109.5 . . ?
C38A C42A H42E 109.5 . . ?
H42D C42A H42E 109.5 . . ?
C38A C42A H42F 109.5 . . ?
H42D C42A H42F 109.5 . . ?
H42E C42A H42F 109.5 . . ?

loop_
_geom_bond_atom_site_label_1
_geom_bond_atom_site_label_2
_geom_bond_distance
_geom_bond_site_symmetry_2
_geom_bond_publ_flag
Re2 C26 1.877(11) . ?
Re2 C25 1.886(9) . ?
Re2 C27 1.889(11) . ?
Re2 O4 2.133(5) . ?
Re2 O3 2.143(5) . ?
Re2 N3 2.229(6) . ?
Re1 C22 1.897(9) . ?
Re1 C23 1.913(10) . ?
Re1 C24 1.927(10) . ?
Re1 O2 2.135(5) . ?
Re1 O1 2.147(5) . ?
Re1 N1 2.210(6) . ?
O4 C31 1.269(8) . ?
O1 C28 1.265(8) . ?
O3 C32 1.270(8) . ?
O2 C29 1.269(8) . ?
O6 C25 1.172(10) . ?
N3 C1 1.334(11) . ?
N3 N4 1.361(8) . ?
N2 C19 1.328(9) . ?
N2 N1 1.355(9) . ?
N2 C18 1.472(9) . ?
O9 C22 1.156(9) . ?
N1 C21 1.335(10) . ?
N4 C3 1.336(10) . ?
N4 C4 1.453(10) . ?
O10 C24 1.152(10) . ?
O8 C23 1.130(10) . ?
C31 C30 1.375(8) . ?
C31 C32 1.520(10) . ?
C29 C30 1.383(9) . ?
C29 C28 1.523(10) . ?
C28 C33 1.365(8) . ?
C33 C32 1.382(10) . ?
C33 H33 0.9300 . ?
C12 C17 1.377(9) . ?
C12 C13 1.377(10) . ?
C12 C11 1.517(10) . ?
O5 C27 1.176(11) . ?
O7 C26 1.153(11) . ?
C30 H30 0.9300 . ?
C18 C15 1.516(9) . ?
C18 H18A 0.9700 . ?
C18 H18B 0.9700 . ?
C15 C14 1.349(10) . ?
C15 C16 1.367(9) . ?
C9 C5 1.379(9) . ?
C9 C10 1.398(11) . ?
C9 C4 1.513(10) . ?
C6 C7 1.374(10) . ?
C6 C5 1.385(10) . ?
C6 H6 0.9300 . ?
C7 C8 1.376(9) . ?
C7 C11 1.514(10) . ?
C13 C14 1.363(11) . ?
C13 H13 0.9300 . ?
C5 H5 0.9300 . ?
C17 C16 1.384(9) . ?
C17 H17 0.9300 . ?
C4 H4A 0.9700 . ?
C4 H4B 0.9700 . ?
C10 C8 1.380(10) . ?
C10 H10 0.9300 . ?
C8 H8 0.9300 . ?
C19 C20 1.346(12) . ?
C19 H19 0.9300 . ?
C21 C20 1.371(12) . ?
C21 H21 0.9300 . ?
C14 H14 0.9300 . ?
C16 H16 0.9300 . ?
C20 H20 0.9300 . ?
C11 H11A 0.9700 . ?
C11 H11B 0.9700 . ?
C34 C39 1.389(11) . ?
C34 C35 1.400(11) . ?
C34 C40 1.520(12) . ?
C41 C36 1.503(11) . ?
C41 H41A 0.9600 . ?
C41 H41B 0.9600 . ?
C41 H41C 0.9600 . ?
C37 C36 1.381(12) . ?
C37 C38 1.388(12) . ?
C37 H37 0.9300 . ?
C38 C39 1.395(13) . ?
C38 C42 1.510(12) . ?
C40 H40A 0.9600 . ?
C40 H40B 0.9600 . ?
C40 H40C 0.9600 . ?
C35 C36 1.403(12) . ?
C35 H35 0.9300 . ?
C39 H39 0.9300 . ?
C42 H42A 0.9600 . ?
C42 H42B 0.9600 . ?
C42 H42C 0.9600 . ?
C1 C2 1.390(11) . ?
C1 H1 0.9300 . ?
C2 C3 1.346(12) . ?
C2 H2 0.9300 . ?
C3 H3 0.9300 . ?
C44 C45 1.371(10) . ?
C44 C48 1.394(10) . ?
C44 C49 1.502(11) . ?
C45 C46 1.399(10) . ?
C45 H45 0.9300 . ?
C46 C47 1.385(10) . ?
C46 C51 1.502(11) . ?
C47 C43 1.390(10) . ?
C47 H47 0.9300 . ?
C43 C48 1.384(10) . ?
C43 C50 1.504(11) . ?
C48 H48 0.9300 . ?
C49 H49A 0.9600 . ?
C49 H49B 0.9600 . ?
C49 H49C 0.9600 . ?
C51 H51A 0.9600 . ?
C51 H51B 0.9600 . ?
C51 H51C 0.9600 . ?
C50 H50A 0.9600 . ?
C50 H50B 0.9600 . ?
C50 H50C 0.9600 . ?
C38A C37A 1.386(18) . ?
C38A C39A 1.394(18) . ?
C38A C42A 1.501(17) . ?
C34A C39A 1.386(18) . ?
C34A C35A 1.405(16) . ?
C34A C40A 1.524(18) . ?
C40A H40D 0.9600 . ?
C40A H40E 0.9600 . ?
C40A H40F 0.9600 . ?
C35A C36A 1.401(18) . ?
C35A H35A 0.9300 . ?
C39A H39A 0.9300 . ?
C36A C37A 1.384(18) . ?
C36A C41A 1.515(17) . ?
C41A H41D 0.9600 . ?
C41A H41E 0.9600 . ?
C41A H41F 0.9600 . ?
C37A H37A 0.9300 . ?
C42A H42D 0.9600 . ?
C42A H42E 0.9600 . ?
C42A H42F 0.9600 . ?

loop_
_geom_torsion_atom_site_label_1
_geom_torsion_atom_site_label_2
_geom_torsion_atom_site_label_3
_geom_torsion_atom_site_label_4
_geom_torsion
_geom_torsion_site_symmetry_1
_geom_torsion_site_symmetry_2
_geom_torsion_site_symmetry_3
_geom_torsion_site_symmetry_4
_geom_torsion_publ_flag
C19 N2 N1 C21 0.3(8) . . . . ?
C18 N2 N1 C21 178.6(6) . . . . ?
C19 N2 N1 Re1 174.2(5) . . . . ?
C18 N2 N1 Re1 -7.5(10) . . . . ?
C1 N3 N4 C3 0.5(8) . . . . ?
Re2 N3 N4 C3 179.5(5) . . . . ?
C1 N3 N4 C4 -178.2(7) . . . . ?
Re2 N3 N4 C4 0.9(10) . . . . ?
Re2 O4 C31 C30 170.9(5) . . . . ?
Re2 O4 C31 C32 -9.6(8) . . . . ?
Re1 O2 C29 C30 167.5(5) . . . . ?
Re1 O2 C29 C28 -11.9(7) . . . . ?
Re1 O1 C28 C33 -176.7(6) . . . . ?
Re1 O1 C28 C29 2.9(8) . . . . ?
O2 C29 C28 O1 6.0(9) . . . . ?
C30 C29 C28 O1 -173.4(6) . . . . ?
O2 C29 C28 C33 -174.3(6) . . . . ?
C30 C29 C28 C33 6.2(11) . . . . ?
O1 C28 C33 C32 174.9(7) . . . . ?
C29 C28 C33 C32 -4.7(11) . . . . ?
Re2 O3 C32 C33 -178.5(6) . . . . ?
Re2 O3 C32 C31 0.4(8) . . . . ?
C28 C33 C32 O3 178.4(7) . . . . ?
C28 C33 C32 C31 -0.4(11) . . . . ?
O4 C31 C32 O3 6.2(9) . . . . ?
C30 C31 C32 O3 -174.3(6) . . . . ?
O4 C31 C32 C33 -174.9(6) . . . . ?
C30 C31 C32 C33 4.6(11) . . . . ?
O4 C31 C30 C29 176.4(7) . . . . ?
C32 C31 C30 C29 -3.1(10) . . . . ?
O2 C29 C30 C31 178.6(6) . . . . ?
C28 C29 C30 C31 -2.0(10) . . . . ?
C19 N2 C18 C15 -95.2(9) . . . . ?
N1 N2 C18 C15 86.7(8) . . . . ?
N2 C18 C15 C14 -133.9(8) . . . . ?
N2 C18 C15 C16 51.1(10) . . . . ?
C5 C6 C7 C8 -1.3(11) . . . . ?
C5 C6 C7 C11 175.9(7) . . . . ?
C17 C12 C13 C14 2.4(13) . . . . ?
C11 C12 C13 C14 -175.3(7) . . . . ?
C10 C9 C5 C6 1.0(11) . . . . ?
C4 C9 C5 C6 178.5(7) . . . . ?
C7 C6 C5 C9 -0.2(12) . . . . ?
C13 C12 C17 C16 -0.9(13) . . . . ?
C11 C12 C17 C16 176.8(8) . . . . ?
C3 N4 C4 C9 -94.0(9) . . . . ?
N3 N4 C4 C9 84.4(8) . . . . ?
C5 C9 C4 N4 38.1(10) . . . . ?
C10 C9 C4 N4 -144.5(7) . . . . ?
C5 C9 C10 C8 -0.4(11) . . . . ?
C4 C9 C10 C8 -178.0(7) . . . . ?
C6 C7 C8 C10 2.0(11) . . . . ?
C11 C7 C8 C10 -175.2(7) . . . . ?
C9 C10 C8 C7 -1.2(12) . . . . ?
N1 N2 C19 C20 0.4(9) . . . . ?
C18 N2 C19 C20 -177.9(7) . . . . ?
N2 N1 C21 C20 -0.8(9) . . . . ?
Re1 N1 C21 C20 -175.5(5) . . . . ?
C16 C15 C14 C13 -1.3(13) . . . . ?
C18 C15 C14 C13 -176.3(8) . . . . ?
C12 C13 C14 C15 -1.4(14) . . . . ?
C14 C15 C16 C17 2.7(13) . . . . ?
C18 C15 C16 C17 177.8(7) . . . . ?
C12 C17 C16 C15 -1.7(13) . . . . ?
N2 C19 C20 C21 -0.9(10) . . . . ?
N1 C21 C20 C19 1.1(10) . . . . ?
C6 C7 C11 C12 -66.6(10) . . . . ?
C8 C7 C11 C12 110.5(8) . . . . ?
C17 C12 C11 C7 -67.3(10) . . . . ?
C13 C12 C11 C7 110.3(9) . . . . ?
C36 C37 C38 C39 1(2) . . . . ?
C36 C37 C38 C42 176.9(15) . . . . ?
C39 C34 C35 C36 -5(4) . . . . ?
C40 C34 C35 C36 -179.8(19) . . . . ?
C35 C34 C39 C38 1(4) . . . . ?
C40 C34 C39 C38 176(2) . . . . ?
C37 C38 C39 C34 1(2) . . . . ?
C42 C38 C39 C34 -175(2) . . . . ?
C38 C37 C36 C35 -4(2) . . . . ?
C38 C37 C36 C41 178.4(13) . . . . ?
C34 C35 C36 C37 6(2) . . . . ?
C34 C35 C36 C41 -176.1(19) . . . . ?
N4 N3 C1 C2 -0.7(9) . . . . ?
Re2 N3 C1 C2 -179.8(5) . . . . ?
N3 C1 C2 C3 0.6(11) . . . . ?
N3 N4 C3 C2 -0.1(9) . . . . ?
C4 N4 C3 C2 178.5(8) . . . . ?
C1 C2 C3 N4 -0.3(10) . . . . ?
C48 C44 C45 C46 1.2(13) . . . . ?
C49 C44 C45 C46 179.6(14) . . . . ?
C44 C45 C46 C47 -0.3(16) . . . . ?
C44 C45 C46 C51 178.8(16) . . . . ?
C45 C46 C47 C43 0(3) . . . . ?
C51 C46 C47 C43 -178.8(16) . . . . ?
C46 C47 C43 C48 -1(4) . . . . ?
C46 C47 C43 C50 179.6(17) . . . . ?
C47 C43 C48 C44 2(3) . . . . ?
C50 C43 C48 C44 -178.7(18) . . . . ?
C45 C44 C48 C43 -2(2) . . . . ?
C49 C44 C48 C43 179.5(19) . . . . ?
C39A C34A C35A C36A 10(8) . . . . ?
C40A C34A C35A C36A 172(4) . . . . ?
C35A C34A C39A C38A -10(8) . . . . ?
C40A C34A C39A C38A -172(4) . . . . ?
C37A C38A C39A C34A 7(5) . . . . ?
C42A C38A C39A C34A -174(4) . . . . ?
C34A C35A C36A C37A -7(6) . . . . ?
C34A C35A C36A C41A -177(4) . . . . ?
C35A C36A C37A C38A 4(5) . . . . ?
C41A C36A C37A C38A 175(3) . . . . ?
C39A C38A C37A C36A -5(4) . . . . ?
C42A C38A C37A C36A 176(3) . . . . ?
